data_4331860
loop_
_publ_author_name
'Telfer, Shane G.'
'Kuroda, Reiko'
'Lefebvre, Julie'
'Leznoff, Daniel B.'

_publ_section_title
;
 Boxes, Helicates, and Coordination Polymers:&#x00A0; A Structural and
 Magnetochemical Investigation of the Diverse Coordination Chemistry of
 Simple Pyridine-Alcohol Ligands
;
_journal_issue 12
_journal_name_full 'Inorganic Chemistry'
_journal_page_first 4592
_journal_page_last 4601
_journal_paper_doi 10.1021/ic0517218
_journal_volume 45
_journal_year 2006
_chemical_formula_sum 'C30 H47 Cl4 Co4 N4 O9.5'
_chemical_formula_weight 993.25
_chemical_name_systematic
; 
 ? 
;
_space_group_IT_number 15
_symmetry_cell_setting monoclinic
_symmetry_space_group_name_Hall '-C 2yc'
_symmetry_space_group_name_H-M 'C 1 2/c 1'
_atom_sites_solution_hydrogens geom
_atom_sites_solution_primary direct
_atom_sites_solution_secondary difmap
_audit_creation_method SHELXL-97
_cell_angle_alpha 90.00
_cell_angle_beta 102.650(2)
_cell_angle_gamma 90.00
_cell_formula_units_Z 8
_cell_length_a 14.9668(17)
_cell_length_b 17.3572(19)
_cell_length_c 31.227(4)
_cell_measurement_temperature 200(2)
_cell_volume 7915.3(16)
_computing_cell_refinement 'Bruker SAINT'
_computing_data_collection 'Bruker SMART'
_computing_data_reduction 'Bruker SAINT'
_computing_structure_refinement 'SHELXL-97 (Sheldrick, 1997)'
_computing_structure_solution 'SHELXS-97 (Sheldrick, 1997)'
_diffrn_ambient_temperature 200(2)
_diffrn_measured_fraction_theta_full 0.963
_diffrn_measured_fraction_theta_max 0.963
_diffrn_measurement_device_type 'Bruker APEX'
_diffrn_measurement_method '\w scans'
_diffrn_radiation_monochromator graphite
_diffrn_radiation_source 'fine-focus sealed tube'
_diffrn_radiation_type MoK\a
_diffrn_radiation_wavelength 0.71073
_diffrn_reflns_av_R_equivalents 0.0825
_diffrn_reflns_av_sigmaI/netI 0.1221
_diffrn_reflns_limit_h_max 12
_diffrn_reflns_limit_h_min -19
_diffrn_reflns_limit_k_max 22
_diffrn_reflns_limit_k_min -20
_diffrn_reflns_limit_l_max 40
_diffrn_reflns_limit_l_min -40
_diffrn_reflns_number 24521
_diffrn_reflns_theta_full 27.87
_diffrn_reflns_theta_max 27.87
_diffrn_reflns_theta_min 1.34
_exptl_absorpt_coefficient_mu 1.972
_exptl_absorpt_correction_T_max 0.8272
_exptl_absorpt_correction_T_min 0.5892
_exptl_absorpt_correction_type none
_exptl_crystal_density_diffrn 1.667
_exptl_crystal_density_method 'not measured'
_exptl_crystal_F_000 4056
_exptl_crystal_size_max 0.30
_exptl_crystal_size_mid 0.10
_exptl_crystal_size_min 0.10
_refine_diff_density_max 2.078
_refine_diff_density_min -0.686
_refine_diff_density_rms 0.179
_refine_ls_extinction_method none
_refine_ls_goodness_of_fit_ref 1.034
_refine_ls_hydrogen_treatment mixed
_refine_ls_matrix_type full
_refine_ls_number_parameters 475
_refine_ls_number_reflns 9087
_refine_ls_number_restraints 0
_refine_ls_restrained_S_all 1.034
_refine_ls_R_factor_all 0.1332
_refine_ls_R_factor_gt 0.0711
_refine_ls_shift/su_max 0.000
_refine_ls_shift/su_mean 0.000
_refine_ls_structure_factor_coef Fsqd
_refine_ls_weighting_details 'calc w=1/[\s^2^(Fo^2^)+(0.0971P)^2^+0.0000P] where P=(Fo^2^+2Fc^2^)/3'
_refine_ls_weighting_scheme calc
_refine_ls_wR_factor_gt 0.1729
_refine_ls_wR_factor_ref 0.2006
_reflns_number_gt 5374
_reflns_number_total 9087
_reflns_threshold_expression >2sigma(I)
_cod_data_source_file ic0517218sup1.cif
_cod_data_source_block Figure_1
_cod_depositor_comments
;
The following automatic conversions were performed:

'_symmetry_cell_setting' value 'Monoclinic' changed to 'monoclinic'
according to /home/saulius/struct/CIF-dictionaries/cif_core.dic
dictionary named 'cif_core.dic' version 2.4.2 from 2011-04-26.

Automatic conversion script
Id: cif_fix_values 1891 2012-01-12 08:04:46Z andrius 
;
_cod_original_cell_volume 7915.4(15)
_cod_original_sg_symbol_H-M C2/c
_cod_original_formula_sum 'C30 H47 Cl4 Co4 N4 O9.50'
_cod_database_code 4331860

loop_
_symmetry_equiv_pos_as_xyz
'x, y, z'
'-x, y, -z+1/2'
'x+1/2, y+1/2, z'
'-x+1/2, y+1/2, -z+1/2'
'-x, -y, -z'
'x, -y, z-1/2'
'-x+1/2, -y+1/2, -z'
'x+1/2, -y+1/2, z-1/2'

loop_
_atom_site_label
_atom_site_type_symbol
_atom_site_fract_x
_atom_site_fract_y
_atom_site_fract_z
_atom_site_U_iso_or_equiv
_atom_site_adp_type
_atom_site_occupancy
_atom_site_symmetry_multiplicity
_atom_site_calc_flag
_atom_site_refinement_flags
Co1 Co 0.74610(6) 0.31908(5) 0.15822(3) 0.0196(2) Uani 1 1 d .
Co2 Co 0.53723(6) 0.33389(5) 0.10325(3) 0.0197(2) Uani 1 1 d .
Co3 Co 0.66846(6) 0.20370(5) 0.07966(3) 0.0177(2) Uani 1 1 d .
Co4 Co 0.59610(6) 0.19429(5) 0.16909(3) 0.0197(2) Uani 1 1 d .
N1 N 0.7518(3) 0.4396(3) 0.14223(17) 0.0218(12) Uani 1 1 d .
N10 N 0.5351(4) 0.4487(3) 0.13045(19) 0.0264(13) Uani 1 1 d .
N20 N 0.6112(4) 0.0889(3) 0.06617(17) 0.0211(12) Uani 1 1 d .
N30 N 0.6385(4) 0.0733(3) 0.17080(17) 0.0235(12) Uani 1 1 d .
O2 O 0.4947(3) 0.3459(3) 0.03619(15) 0.0341(12) Uani 1 1 d .
O3 O 0.8040(3) 0.1998(2) 0.07300(14) 0.0241(10) Uani 1 1 d .
O4 O 0.4608(3) 0.1976(3) 0.17498(15) 0.0277(11) Uani 1 1 d .
O8 O 0.6741(3) 0.3213(2) 0.09355(13) 0.0171(9) Uani 1 1 d .
O18 O 0.6042(3) 0.3155(2) 0.16647(13) 0.0232(10) Uani 1 1 d .
O28 O 0.5468(3) 0.2142(2) 0.09992(13) 0.0190(9) Uani 1 1 d .
O38 O 0.7170(3) 0.2000(2) 0.14989(13) 0.0195(9) Uani 1 1 d .
O100 O 0.7861(3) 0.3048(3) 0.22706(15) 0.0348(12) Uani 1 1 d .
C1 C 0.7688(4) 0.5015(4) 0.1690(2) 0.0245(15) Uani 1 1 d .
C2 C 0.7668(5) 0.5744(4) 0.1519(2) 0.0304(17) Uani 1 1 d .
H2 H 0.7774 0.6164 0.1707 0.036 Uiso 1 1 calc R
C3 C 0.7492(5) 0.5865(4) 0.1070(3) 0.0332(18) Uani 1 1 d .
H3 H 0.7489 0.6360 0.0954 0.040 Uiso 1 1 calc R
C4 C 0.7321(4) 0.5225(4) 0.0798(2) 0.0255(15) Uani 1 1 d .
H4 H 0.7204 0.5279 0.0495 0.031 Uiso 1 1 calc R
C5 C 0.7328(4) 0.4498(3) 0.0988(2) 0.0186(13) Uani 1 1 d .
C6 C 0.7116(4) 0.3788(3) 0.0703(2) 0.0212(14) Uani 1 1 d .
H6A H 0.6681 0.3915 0.0433 0.025 Uiso 1 1 calc R
H6B H 0.7671 0.3598 0.0627 0.025 Uiso 1 1 calc R
C7 C 0.7931(5) 0.4894(4) 0.2176(2) 0.0364(19) Uani 1 1 d .
H7A H 0.7504 0.4541 0.2258 0.055 Uiso 1 1 calc R
H7B H 0.7906 0.5377 0.2322 0.055 Uiso 1 1 calc R
H7C H 0.8539 0.4686 0.2259 0.055 Uiso 1 1 calc R
C11 C 0.5542(5) 0.4453(4) 0.1750(2) 0.0263(15) Uani 1 1 d .
C12 C 0.5525(5) 0.5094(4) 0.2007(3) 0.0347(18) Uani 1 1 d .
H12 H 0.5681 0.5056 0.2312 0.042 Uiso 1 1 calc R
C13 C 0.5275(5) 0.5792(4) 0.1809(3) 0.045(2) Uani 1 1 d .
H13 H 0.5250 0.6228 0.1979 0.054 Uiso 1 1 calc R
C14 C 0.5060(5) 0.5846(4) 0.1352(3) 0.043(2) Uani 1 1 d .
H14 H 0.4886 0.6314 0.1214 0.052 Uiso 1 1 calc R
C15 C 0.5111(5) 0.5182(4) 0.1107(2) 0.0292(16) Uani 1 1 d .
C16 C 0.4895(5) 0.5219(4) 0.0621(3) 0.041(2) Uani 1 1 d .
H16A H 0.5424 0.5071 0.0514 0.062 Uiso 1 1 calc R
H16B H 0.4722 0.5735 0.0528 0.062 Uiso 1 1 calc R
H16C H 0.4398 0.4875 0.0506 0.062 Uiso 1 1 calc R
C17 C 0.5753(5) 0.3672(4) 0.1950(2) 0.0253(15) Uani 1 1 d .
H17A H 0.6228 0.3719 0.2215 0.030 Uiso 1 1 calc R
H17B H 0.5210 0.3468 0.2032 0.030 Uiso 1 1 calc R
C21 C 0.6511(5) 0.0229(4) 0.0570(2) 0.0283(16) Uani 1 1 d .
C22 C 0.6018(6) -0.0450(4) 0.0498(2) 0.0392(19) Uani 1 1 d .
H22 H 0.6299 -0.0901 0.0435 0.047 Uiso 1 1 calc R
C23 C 0.5098(5) -0.0456(4) 0.0520(2) 0.040(2) Uani 1 1 d .
H23 H 0.4762 -0.0912 0.0478 0.048 Uiso 1 1 calc R
C24 C 0.4694(5) 0.0225(4) 0.0605(2) 0.0327(18) Uani 1 1 d .
H24 H 0.4077 0.0239 0.0613 0.039 Uiso 1 1 calc R
C25 C 0.5216(5) 0.0886(4) 0.0677(2) 0.0240(15) Uani 1 1 d .
C26 C 0.4800(4) 0.1659(4) 0.0769(2) 0.0211(14) Uani 1 1 d .
H26A H 0.4506 0.1900 0.0494 0.025 Uiso 1 1 calc R
H26B H 0.4337 0.1571 0.0939 0.025 Uiso 1 1 calc R
C27 C 0.7482(5) 0.0260(4) 0.0538(3) 0.041(2) Uani 1 1 d .
H27A H 0.7540 0.0582 0.0296 0.062 Uiso 1 1 calc R
H27B H 0.7691 -0.0251 0.0493 0.062 Uiso 1 1 calc R
H27C H 0.7845 0.0468 0.0805 0.062 Uiso 1 1 calc R
C31 C 0.5892(5) 0.0081(4) 0.1716(2) 0.0260(15) Uani 1 1 d .
C32 C 0.6276(5) -0.0632(4) 0.1702(2) 0.0323(17) Uani 1 1 d .
H32 H 0.5923 -0.1075 0.1697 0.039 Uiso 1 1 calc R
C33 C 0.7191(6) -0.0686(4) 0.1696(2) 0.0359(18) Uani 1 1 d .
H33 H 0.7460 -0.1168 0.1692 0.043 Uiso 1 1 calc R
C34 C 0.7706(5) -0.0036(4) 0.1696(2) 0.0272(16) Uani 1 1 d .
H34 H 0.8326 -0.0067 0.1696 0.033 Uiso 1 1 calc R
C35 C 0.7274(4) 0.0672(4) 0.1696(2) 0.0216(14) Uani 1 1 d .
C36 C 0.7775(4) 0.1415(4) 0.1686(2) 0.0242(15) Uani 1 1 d .
H36A H 0.8077 0.1559 0.1982 0.029 Uiso 1 1 calc R
H36B H 0.8241 0.1350 0.1517 0.029 Uiso 1 1 calc R
C37 C 0.4924(5) 0.0166(4) 0.1747(3) 0.0351(18) Uani 1 1 d .
H37A H 0.4898 0.0358 0.2032 0.053 Uiso 1 1 calc R
H37B H 0.4625 -0.0327 0.1702 0.053 Uiso 1 1 calc R
H37C H 0.4620 0.0520 0.1527 0.053 Uiso 1 1 calc R
C100 C 0.8787(6) 0.2874(5) 0.2543(3) 0.060(3) Uani 1 1 d .
H10A H 0.9106 0.2538 0.2384 0.090 Uiso 1 1 calc R
H10B H 0.8726 0.2627 0.2810 0.090 Uiso 1 1 calc R
H10C H 0.9126 0.3344 0.2611 0.090 Uiso 1 1 calc R
Cl1 Cl 0.37635(12) 0.32738(11) 0.11391(6) 0.0365(4) Uani 1 1 d .
Cl3 Cl 0.61221(12) 0.22911(10) 0.00007(5) 0.0282(4) Uani 1 1 d .
Cl5 Cl 0.90400(12) 0.30216(10) 0.14857(6) 0.0345(4) Uani 1 1 d .
Cl9 Cl 0.64790(13) 0.19640(10) 0.25002(5) 0.0326(4) Uani 1 1 d .
C50 C 0.1144(8) 0.2613(6) 0.0881(5) 0.105(5) Uani 1 1 d .
H50A H 0.1395 0.2459 0.1179 0.158 Uiso 1 1 calc R
H50B H 0.0716 0.2230 0.0740 0.158 Uiso 1 1 calc R
H50C H 0.0835 0.3098 0.0880 0.158 Uiso 1 1 calc R
O50 O 0.1914(5) 0.2693(4) 0.0636(3) 0.087(3) Uani 1 1 d .
O1W O 0.3158(6) 0.3418(5) 0.0007(3) 0.033(2) Uani 0.50 1 d P

loop_
_atom_site_aniso_label
_atom_site_aniso_U_11
_atom_site_aniso_U_22
_atom_site_aniso_U_33
_atom_site_aniso_U_23
_atom_site_aniso_U_13
_atom_site_aniso_U_12
Co1 0.0192(5) 0.0221(5) 0.0181(4) -0.0007(3) 0.0051(4) -0.0041(4)
Co2 0.0186(5) 0.0213(5) 0.0199(5) 0.0000(3) 0.0054(4) 0.0020(4)
Co3 0.0183(5) 0.0185(4) 0.0190(4) -0.0020(3) 0.0100(4) -0.0034(4)
Co4 0.0202(5) 0.0209(5) 0.0210(5) 0.0035(3) 0.0114(4) 0.0012(4)
N1 0.016(3) 0.023(3) 0.027(3) -0.006(2) 0.007(2) -0.006(2)
N10 0.025(3) 0.020(3) 0.038(3) 0.001(2) 0.015(3) 0.004(2)
N20 0.024(3) 0.020(3) 0.021(3) -0.001(2) 0.009(2) -0.005(2)
N30 0.024(3) 0.022(3) 0.027(3) 0.002(2) 0.010(2) 0.001(2)
O2 0.044(3) 0.033(3) 0.023(3) 0.004(2) 0.003(2) 0.008(2)
O3 0.018(2) 0.027(2) 0.030(3) 0.002(2) 0.010(2) 0.001(2)
O4 0.022(3) 0.032(3) 0.034(3) 0.002(2) 0.018(2) 0.000(2)
O8 0.028(2) 0.012(2) 0.017(2) 0.0034(16) 0.0183(19) 0.0010(18)
O18 0.038(3) 0.019(2) 0.014(2) -0.0030(17) 0.010(2) 0.009(2)
O28 0.018(2) 0.019(2) 0.022(2) -0.0041(17) 0.0078(19) -0.0040(18)
O38 0.017(2) 0.026(2) 0.017(2) 0.0058(18) 0.0078(18) 0.0073(19)
O100 0.035(3) 0.042(3) 0.024(3) -0.003(2) 0.000(2) 0.000(2)
C1 0.020(4) 0.023(4) 0.031(4) -0.012(3) 0.007(3) 0.000(3)
C2 0.025(4) 0.023(4) 0.042(5) -0.012(3) 0.004(3) -0.008(3)
C3 0.031(4) 0.015(3) 0.054(5) -0.001(3) 0.011(4) -0.006(3)
C4 0.021(4) 0.029(4) 0.030(4) 0.003(3) 0.011(3) 0.004(3)
C5 0.014(3) 0.022(3) 0.021(3) -0.004(3) 0.007(3) -0.002(3)
C6 0.024(4) 0.021(3) 0.022(3) 0.005(3) 0.013(3) -0.003(3)
C7 0.050(5) 0.033(4) 0.027(4) -0.004(3) 0.011(4) -0.003(4)
C11 0.023(4) 0.025(4) 0.033(4) -0.010(3) 0.012(3) -0.002(3)
C12 0.035(4) 0.032(4) 0.040(5) -0.009(3) 0.013(4) 0.001(3)
C13 0.035(5) 0.036(5) 0.070(6) -0.028(4) 0.024(4) -0.005(4)
C14 0.030(4) 0.019(4) 0.085(7) -0.001(4) 0.022(4) 0.007(3)
C15 0.016(4) 0.025(4) 0.049(5) 0.000(3) 0.013(3) 0.002(3)
C16 0.036(5) 0.034(4) 0.054(5) 0.017(4) 0.009(4) 0.012(4)
C17 0.032(4) 0.026(4) 0.022(3) -0.003(3) 0.015(3) 0.004(3)
C21 0.033(4) 0.030(4) 0.026(4) -0.003(3) 0.015(3) 0.001(3)
C22 0.051(5) 0.030(4) 0.039(4) -0.008(3) 0.016(4) -0.002(4)
C23 0.045(5) 0.034(4) 0.040(5) -0.007(3) 0.009(4) -0.021(4)
C24 0.031(4) 0.026(4) 0.039(4) -0.007(3) 0.003(3) -0.008(3)
C25 0.024(4) 0.026(4) 0.023(4) -0.001(3) 0.008(3) -0.006(3)
C26 0.008(3) 0.026(4) 0.029(4) 0.003(3) 0.005(3) -0.006(3)
C27 0.045(5) 0.032(4) 0.057(5) -0.004(4) 0.034(4) 0.009(4)
C31 0.030(4) 0.025(4) 0.024(4) 0.002(3) 0.009(3) -0.001(3)
C32 0.035(4) 0.028(4) 0.036(4) 0.000(3) 0.013(4) -0.004(3)
C33 0.053(5) 0.021(4) 0.039(4) 0.001(3) 0.021(4) 0.005(4)
C34 0.024(4) 0.026(4) 0.033(4) 0.004(3) 0.010(3) 0.012(3)
C35 0.020(4) 0.025(3) 0.022(3) 0.003(3) 0.009(3) -0.001(3)
C36 0.025(4) 0.020(3) 0.029(4) 0.005(3) 0.007(3) 0.005(3)
C37 0.034(4) 0.027(4) 0.052(5) 0.003(3) 0.026(4) -0.006(3)
C100 0.070(7) 0.053(6) 0.051(6) -0.007(4) 0.001(5) -0.006(5)
Cl1 0.0208(9) 0.0406(11) 0.0509(12) 0.0055(9) 0.0137(8) 0.0050(8)
Cl3 0.0319(9) 0.0374(9) 0.0179(8) -0.0034(7) 0.0109(7) -0.0094(8)
Cl5 0.0211(9) 0.0406(10) 0.0436(11) -0.0074(8) 0.0110(8) -0.0064(8)
Cl9 0.0403(11) 0.0394(10) 0.0216(8) 0.0082(7) 0.0146(8) 0.0066(8)
C50 0.086(9) 0.053(7) 0.182(16) 0.017(8) 0.040(10) 0.015(7)
O50 0.073(5) 0.058(5) 0.115(7) -0.015(4) -0.011(5) -0.006(4)
O1W 0.034(6) 0.031(5) 0.026(5) 0.005(4) -0.009(4) 0.010(5)

loop_
_atom_type_symbol
_atom_type_description
_atom_type_scat_dispersion_real
_atom_type_scat_dispersion_imag
_atom_type_scat_source
C C 0.0033 0.0016 'International Tables Vol C Tables 4.2.6.8 and 6.1.1.4'
H H 0.0000 0.0000 'International Tables Vol C Tables 4.2.6.8 and 6.1.1.4'
N N 0.0061 0.0033 'International Tables Vol C Tables 4.2.6.8 and 6.1.1.4'
O O 0.0106 0.0060 'International Tables Vol C Tables 4.2.6.8 and 6.1.1.4'
Cl Cl 0.1484 0.1585 'International Tables Vol C Tables 4.2.6.8 and 6.1.1.4'
Co Co 0.3494 0.9721 'International Tables Vol C Tables 4.2.6.8 and 6.1.1.4'

loop_
_geom_angle_atom_site_label_1
_geom_angle_atom_site_label_2
_geom_angle_atom_site_label_3
_geom_angle
O8 Co1 O100 164.61(18)
O8 Co1 O38 81.30(15)
O100 Co1 O38 90.89(17)
O8 Co1 N1 78.17(17)
O100 Co1 N1 109.38(19)
O38 Co1 N1 159.43(18)
O8 Co1 O18 78.76(16)
O100 Co1 O18 86.76(17)
O38 Co1 O18 78.96(15)
N1 Co1 O18 98.19(18)
O8 Co1 Cl5 101.00(13)
O100 Co1 Cl5 92.55(15)
O38 Co1 Cl5 92.62(12)
N1 Co1 Cl5 90.00(15)
O18 Co1 Cl5 171.54(12)
O18 Co2 O2 168.15(19)
O18 Co2 O28 82.40(16)
O2 Co2 O28 93.39(17)
O18 Co2 O8 80.70(17)
O2 Co2 O8 87.64(18)
O28 Co2 O8 79.23(15)
O18 Co2 N10 79.05(19)
O2 Co2 N10 106.1(2)
O28 Co2 N10 160.26(19)
O8 Co2 N10 104.20(18)
O18 Co2 Cl1 98.48(14)
O2 Co2 Cl1 92.73(15)
O28 Co2 Cl1 92.31(13)
O8 Co2 Cl1 171.53(12)
N10 Co2 Cl1 83.83(16)
O28 Co3 O8 81.27(16)
O28 Co3 O3 167.69(17)
O8 Co3 O3 93.24(17)
O28 Co3 O38 79.26(16)
O8 Co3 O38 80.11(16)
O3 Co3 O38 88.98(16)
O28 Co3 N20 78.67(18)
O8 Co3 N20 159.15(19)
O3 Co3 N20 107.53(19)
O38 Co3 N20 101.55(18)
O28 Co3 Cl3 99.38(12)
O8 Co3 Cl3 91.37(12)
O3 Co3 Cl3 91.72(13)
O38 Co3 Cl3 171.48(12)
N20 Co3 Cl3 86.34(14)
O38 Co4 O4 167.41(17)
O38 Co4 O18 82.98(17)
O4 Co4 O18 92.36(18)
O38 Co4 O28 80.06(16)
O4 Co4 O28 87.59(17)
O18 Co4 O28 79.12(15)
O38 Co4 N30 77.39(19)
O4 Co4 N30 107.89(19)
O18 Co4 N30 159.7(2)
O28 Co4 N30 102.24(18)
O38 Co4 Cl9 101.58(13)
O4 Co4 Cl9 90.15(14)
O18 Co4 Cl9 90.97(12)
O28 Co4 Cl9 169.73(12)
N30 Co4 Cl9 87.99(15)
C5 N1 C1 119.5(6)
C5 N1 Co1 110.7(4)
C1 N1 Co1 129.8(5)
C11 N10 C15 118.3(6)
C11 N10 Co2 110.1(4)
C15 N10 Co2 131.3(5)
C21 N20 C25 119.5(6)
C21 N20 Co3 130.1(4)
C25 N20 Co3 110.3(4)
C35 N30 C31 118.8(6)
C35 N30 Co4 111.0(4)
C31 N30 Co4 130.2(5)
C6 O8 Co1 109.4(3)
C6 O8 Co3 125.8(3)
Co1 O8 Co3 100.02(16)
C6 O8 Co2 119.7(4)
Co1 O8 Co2 99.95(16)
Co3 O8 Co2 97.63(17)
C17 O18 Co2 111.3(4)
C17 O18 Co4 125.9(4)
Co2 O18 Co4 99.99(17)
C17 O18 Co1 120.0(4)
Co2 O18 Co1 99.51(18)
Co4 O18 Co1 95.60(17)
C26 O28 Co3 112.0(4)
C26 O28 Co2 125.5(4)
Co3 O28 Co2 100.26(17)
C26 O28 Co4 118.3(4)
Co3 O28 Co4 99.34(17)
Co2 O28 Co4 97.00(16)
C36 O38 Co4 112.3(4)
C36 O38 Co1 124.0(4)
Co4 O38 Co1 100.60(18)
C36 O38 Co3 119.3(4)
Co4 O38 Co3 100.29(17)
Co1 O38 Co3 96.32(16)
C100 O100 Co1 128.7(5)
N1 C1 C2 120.4(6)
N1 C1 C7 119.1(6)
C2 C1 C7 120.4(6)
C1 C2 C3 121.3(6)
C2 C3 C4 117.7(6)
C3 C4 C5 118.8(6)
N1 C5 C4 122.2(6)
N1 C5 C6 117.4(5)
C4 C5 C6 120.4(6)
O8 C6 C5 109.1(5)
N10 C11 C12 122.4(7)
N10 C11 C17 116.3(6)
C12 C11 C17 121.2(7)
C13 C12 C11 119.2(7)
C12 C13 C14 119.9(7)
C15 C14 C13 118.5(7)
N10 C15 C14 121.6(7)
N10 C15 C16 118.4(6)
C14 C15 C16 120.0(7)
O18 C17 C11 112.4(5)
N20 C21 C22 120.8(7)
N20 C21 C27 118.1(6)
C22 C21 C27 121.1(7)
C21 C22 C23 119.8(7)
C24 C23 C22 118.8(7)
C25 C24 C23 119.2(7)
N20 C25 C24 121.9(6)
N20 C25 C26 116.8(5)
C24 C25 C26 121.3(6)
O28 C26 C25 110.6(5)
N30 C31 C32 121.4(7)
N30 C31 C37 117.6(6)
C32 C31 C37 121.0(6)
C31 C32 C33 119.2(7)
C34 C33 C32 120.4(7)
C33 C34 C35 117.9(6)
N30 C35 C34 122.3(6)
N30 C35 C36 115.9(6)
C34 C35 C36 121.9(6)
O38 C36 C35 110.6(5)

loop_
_geom_bond_atom_site_label_1
_geom_bond_atom_site_label_2
_geom_bond_distance
Co1 O8 2.071(4)
Co1 O100 2.116(5)
Co1 O38 2.117(4)
Co1 N1 2.156(5)
Co1 O18 2.196(5)
Co1 Cl5 2.465(2)
Co2 O18 2.034(4)
Co2 O2 2.061(4)
Co2 O28 2.087(4)
Co2 O8 2.147(4)
Co2 N10 2.169(5)
Co2 Cl1 2.505(2)
Co3 O28 2.062(4)
Co3 O8 2.084(4)
Co3 O3 2.085(4)
Co3 O38 2.155(4)
Co3 N20 2.174(5)
Co3 Cl3 2.4825(18)
Co4 O38 2.029(4)
Co4 O4 2.074(4)
Co4 O18 2.111(4)
Co4 O28 2.152(4)
Co4 N30 2.191(5)
Co4 Cl9 2.4761(19)
N1 C5 1.336(8)
N1 C1 1.352(8)
N10 C11 1.360(9)
N10 C15 1.366(8)
N20 C21 1.350(8)
N20 C25 1.353(8)
N30 C35 1.344(8)
N30 C31 1.354(8)
O8 C6 1.420(7)
O18 C17 1.398(7)
O28 C26 1.380(7)
O38 C36 1.400(7)
O100 C100 1.490(9)
C1 C2 1.371(9)
C1 C7 1.494(10)
C2 C3 1.385(10)
C3 C4 1.389(9)
C4 C5 1.392(9)
C5 C6 1.513(8)
C11 C12 1.375(9)
C11 C17 1.497(9)
C12 C13 1.375(11)
C13 C14 1.395(12)
C14 C15 1.394(10)
C15 C16 1.484(10)
C21 C22 1.383(10)
C21 C27 1.477(10)
C22 C23 1.394(11)
C23 C24 1.381(10)
C24 C25 1.379(9)
C25 C26 1.532(9)
C31 C32 1.370(9)
C31 C37 1.480(9)
C32 C33 1.378(10)
C33 C34 1.366(10)
C34 C35 1.389(9)
C35 C36 1.495(9)
C50 O50 1.524(14)
